data_4023994
loop_
_publ_author_name
'Zhidong Ma'
'Cynthia S. Day'
'Ulrich Bierbach'

_publ_contact_author_address
; 
Department of Chemistry 
Wake Forest University
Winston-Salem, N.C. 27109
U.S.A.
;
_publ_contact_author_email bierbau@wfu.edu
_publ_contact_author_fax '336 758 4656'
_publ_contact_author_name 'Ulrich Bierbach'
_publ_contact_author_phone '336 758 3507'
_publ_section_title
;
 Unexpected Reactivity of the 9-Aminoacridine Chromophore
 in Guanidylation Reactions
;
_journal_name_full 'Journal of Organic Chemistry'
_journal_page_first 5387
_journal_page_last 5390
_journal_paper_doi 10.1021/jo0705972
_journal_volume 72
_journal_year 2007
_chemical_formula_sum 'C37 H50 N14 O13'
_chemical_formula_weight 898.91
_chemical_name_systematic
; 
 ? 
;
_space_group_IT_number 2
_symmetry_cell_setting triclinic
_symmetry_space_group_name_Hall '-P 1'
_symmetry_space_group_name_H-M 'P -1'
_atom_sites_solution_hydrogens geom
_atom_sites_solution_primary direct
_atom_sites_solution_secondary difmap
_audit_creation_method SHELXTL
_cell_angle_alpha 109.081(4)
_cell_angle_beta 100.725(4)
_cell_angle_gamma 94.547(4)
_cell_formula_units_Z 2
_cell_length_a 8.1233(17)
_cell_length_b 16.267(4)
_cell_length_c 17.002(4)
_cell_measurement_reflns_used 1720
_cell_measurement_temperature 193(2)
_cell_measurement_theta_max 22.022
_cell_measurement_theta_min 3.840
_cell_volume 2062.3(8)
_computing_cell_refinement 'Bruker SMART'
_computing_data_collection 'Bruker SMART'
_computing_data_reduction 'Bruker SAINT'
_computing_molecular_graphics 'Bruker SHELXTL'
_computing_publication_material 'Bruker SHELXTL'
_computing_structure_refinement 'Bruker SHELXTL'
_computing_structure_solution 'Bruker SHELXTL'
_diffrn_ambient_temperature 193(2)
_diffrn_measured_fraction_theta_full 0.993
_diffrn_measured_fraction_theta_max 0.993
_diffrn_measurement_device_type 'Bruker APEX CCD area detector'
_diffrn_measurement_method 'phi and omega scans'
_diffrn_radiation_monochromator graphite
_diffrn_radiation_source 'fine-focus sealed tube'
_diffrn_radiation_type MoK\a
_diffrn_radiation_wavelength 0.71073
_diffrn_reflns_av_R_equivalents 0.0652
_diffrn_reflns_av_sigmaI/netI 0.1124
_diffrn_reflns_limit_h_max 9
_diffrn_reflns_limit_h_min -9
_diffrn_reflns_limit_k_max 19
_diffrn_reflns_limit_k_min -19
_diffrn_reflns_limit_l_max 20
_diffrn_reflns_limit_l_min -19
_diffrn_reflns_number 15189
_diffrn_reflns_theta_full 25.00
_diffrn_reflns_theta_max 25.00
_diffrn_reflns_theta_min 3.79
_diffrn_standards_decay_% 0
_exptl_absorpt_coefficient_mu 0.112
_exptl_absorpt_correction_T_max 0.9944
_exptl_absorpt_correction_T_min 0.9856
_exptl_absorpt_correction_type none
_exptl_crystal_colour yellow
_exptl_crystal_density_diffrn 1.448
_exptl_crystal_density_method 'not measured'
_exptl_crystal_description rectangular-parallelepiped
_exptl_crystal_F_000 948
_exptl_crystal_size_max 0.13
_exptl_crystal_size_mid 0.11
_exptl_crystal_size_min 0.05
_refine_diff_density_max 0.477
_refine_diff_density_min -0.285
_refine_diff_density_rms 0.047
_refine_ls_extinction_method none
_refine_ls_goodness_of_fit_ref 0.869
_refine_ls_hydrogen_treatment mixed
_refine_ls_matrix_type full
_refine_ls_number_parameters 626
_refine_ls_number_reflns 7216
_refine_ls_number_restraints 0
_refine_ls_restrained_S_all 0.869
_refine_ls_R_factor_all 0.1057
_refine_ls_R_factor_gt 0.0560
_refine_ls_shift/su_max 0.001
_refine_ls_shift/su_mean 0.000
_refine_ls_structure_factor_coef Fsqd
_refine_ls_weighting_details 'calc w=1/[\s^2^(Fo^2^)+(0.0242P)^2^+0.0000P] where P=(Fo^2^+2Fc^2^)/3'
_refine_ls_weighting_scheme calc
_refine_ls_wR_factor_gt 0.0950
_refine_ls_wR_factor_ref 0.1088
_reflns_number_gt 4018
_reflns_number_total 7216
_reflns_threshold_expression >2sigma(I)
_cod_data_source_file jo0705972si20070322_112545.cif
_cod_data_source_block a29k2f
_cod_depositor_comments
;
The following automatic conversions were performed:
'_symmetry_cell_setting' value 'Triclinic' changed to 'triclinic'
according to '/home/saulius/struct/CIF-dictionaries/cif_core.dic'
dictionary named 'cif_core.dic' version 2.4.1 from 2010-06-29.

Automatic conversion script
Id: cif_fix_enum 1527 2010-12-29 10:47:43Z saulius 
;
_cod_database_code 4023994

loop_
_symmetry_equiv_pos_as_xyz
'x, y, z'
'-x, -y, -z'

loop_
_atom_site_label
_atom_site_type_symbol
_atom_site_fract_x
_atom_site_fract_y
_atom_site_fract_z
_atom_site_U_iso_or_equiv
_atom_site_adp_type
_atom_site_occupancy
_atom_site_symmetry_multiplicity
_atom_site_calc_flag
_atom_site_refinement_flags
_atom_site_disorder_assembly
_atom_site_disorder_group
N1 N -0.7336(3) 0.16044(17) 0.01995(15) 0.0290(7) Uani 1 1 d . . .
H1N H -0.773(4) 0.1180(18) 0.0263(17) 0.030(10) Uiso 1 1 d . . .
N2 N -0.5175(3) 0.36530(16) 0.24321(16) 0.0281(6) Uani 1 1 d . . .
H2N H -0.463(3) 0.4044(17) 0.2913(17) 0.028(9) Uiso 1 1 d . . .
N3 N -0.8959(3) 0.05022(15) -0.21410(14) 0.0271(6) Uani 1 1 d . . .
N4 N -0.6288(3) 0.02958(17) -0.23907(18) 0.0316(7) Uani 1 1 d . . .
H4N H -0.585(4) 0.034(2) -0.189(2) 0.064(13) Uiso 1 1 d . . .
N5 N -0.8417(4) 0.03176(18) -0.34646(16) 0.0350(7) Uani 1 1 d . . .
H5N1 H -0.765(4) 0.0323(18) -0.3808(18) 0.043(10) Uiso 1 1 d . . .
H5N2 H -0.953(4) 0.0259(19) -0.3706(19) 0.047(10) Uiso 1 1 d . . .
C1 C -0.6712(4) 0.23143(18) 0.08885(18) 0.0252(7) Uani 1 1 d . . .
C2 C -0.5748(4) 0.30976(18) 0.08908(18) 0.0255(7) Uani 1 1 d . . .
C3 C -0.4948(4) 0.37509(18) 0.16924(18) 0.0250(7) Uani 1 1 d . . .
C4 C -0.6202(4) 0.29630(18) 0.24576(18) 0.0260(7) Uani 1 1 d . . .
C5 C -0.7009(3) 0.22809(18) 0.16919(17) 0.0236(7) Uani 1 1 d . . .
C6 C -0.5455(4) 0.32714(19) 0.01546(18) 0.0300(7) Uani 1 1 d . . .
H6 H -0.5979 0.2860 -0.0396 0.036 Uiso 1 1 calc R . .
C7 C -0.4442(4) 0.40130(19) 0.0220(2) 0.0376(8) Uani 1 1 d . . .
H7 H -0.4272 0.4111 -0.0282 0.045 Uiso 1 1 calc R . .
C8 C -0.3657(4) 0.4626(2) 0.1019(2) 0.0363(8) Uani 1 1 d . . .
H8 H -0.2940 0.5134 0.1057 0.044 Uiso 1 1 calc R . .
C9 C -0.3902(4) 0.45075(19) 0.17471(19) 0.0319(8) Uani 1 1 d . . .
H9 H -0.3370 0.4934 0.2289 0.038 Uiso 1 1 calc R . .
C10 C -0.6430(4) 0.2943(2) 0.32477(18) 0.0314(8) Uani 1 1 d . . .
H10 H -0.5865 0.3404 0.3761 0.038 Uiso 1 1 calc R . .
C11 C -0.7470(4) 0.22577(19) 0.32758(19) 0.0332(8) Uani 1 1 d . . .
H11 H -0.7615 0.2239 0.3812 0.040 Uiso 1 1 calc R . .
C12 C -0.8325(4) 0.15830(19) 0.25250(19) 0.0329(8) Uani 1 1 d . . .
H12 H -0.9063 0.1115 0.2552 0.040 Uiso 1 1 calc R . .
C13 C -0.8101(4) 0.15941(18) 0.17509(18) 0.0293(7) Uani 1 1 d . . .
H13 H -0.8690 0.1132 0.1244 0.035 Uiso 1 1 calc R . .
C14 C -0.7881(4) 0.03829(18) -0.26598(18) 0.0270(7) Uani 1 1 d . . .
C15 C -0.8412(4) 0.05672(18) -0.12506(16) 0.0281(7) Uani 1 1 d . . .
H15A H -0.7657 0.0125 -0.1216 0.034 Uiso 1 1 calc R . .
H15B H -0.9413 0.0437 -0.1033 0.034 Uiso 1 1 calc R . .
C16 C -0.7483(4) 0.14758(18) -0.07019(16) 0.0272(7) Uani 1 1 d . . .
H16A H -0.6338 0.1548 -0.0816 0.033 Uiso 1 1 calc R . .
H16B H -0.8105 0.1925 -0.0847 0.033 Uiso 1 1 calc R . .
C17 C -1.0548(4) 0.0827(2) -0.23681(19) 0.0421(9) Uani 1 1 d . . .
H17A H -1.0513 0.1035 -0.2845 0.063 Uiso 0.50 1 calc PR . .
H17B H -1.0693 0.1313 -0.1875 0.063 Uiso 0.50 1 calc PR . .
H17C H -1.1500 0.0349 -0.2536 0.063 Uiso 0.50 1 calc PR . .
H17D H -1.1291 0.0763 -0.1992 0.063 Uiso 0.50 1 calc PR . .
H17E H -1.1111 0.0485 -0.2963 0.063 Uiso 0.50 1 calc PR . .
H17F H -1.0304 0.1449 -0.2301 0.063 Uiso 0.50 1 calc PR . .
C18 C -0.5112(4) 0.0038(2) -0.29515(19) 0.0395(8) Uani 1 1 d . . .
H18A H -0.4139 -0.0149 -0.2656 0.059 Uiso 1 1 calc R . .
H18B H -0.4719 0.0539 -0.3103 0.059 Uiso 1 1 calc R . .
H18C H -0.5690 -0.0450 -0.3472 0.059 Uiso 1 1 calc R . .
N1A N 0.1185(3) 0.45567(16) 0.31016(18) 0.0326(7) Uani 1 1 d . . .
H1NA H 0.111(3) 0.4459(17) 0.3531(17) 0.022(9) Uiso 1 1 d . . .
N2A N -0.1419(3) 0.25486(17) 0.09229(17) 0.0310(7) Uani 1 1 d . . .
H2NA H -0.200(4) 0.2110(19) 0.0443(19) 0.043(10) Uiso 1 1 d . . .
N3A N 0.3321(3) 0.68291(15) 0.44224(15) 0.0325(6) Uani 1 1 d . . .
N4A N 0.0688(3) 0.72816(19) 0.44672(18) 0.0383(7) Uani 1 1 d . . .
H4NA H 0.025(4) 0.673(2) 0.428(2) 0.058(12) Uiso 1 1 d . . .
N5A N 0.3030(4) 0.82902(18) 0.4714(2) 0.0436(8) Uani 1 1 d . . .
H5N3 H 0.231(4) 0.872(2) 0.4732(19) 0.057(11) Uiso 1 1 d . . .
H5N4 H 0.409(4) 0.841(2) 0.470(2) 0.056(12) Uiso 1 1 d . . .
C1A C 0.0311(3) 0.39517(18) 0.23762(18) 0.0258(7) Uani 1 1 d . . .
C2A C 0.0413(4) 0.39487(18) 0.15384(18) 0.0258(7) Uani 1 1 d . . .
C3A C -0.0463(4) 0.32212(18) 0.08259(19) 0.0280(7) Uani 1 1 d . . .
C4A C -0.1630(4) 0.25546(18) 0.16982(19) 0.0268(7) Uani 1 1 d . . .
C5A C -0.0784(3) 0.32407(18) 0.24441(18) 0.0243(7) Uani 1 1 d . . .
C6A C 0.1348(4) 0.46185(19) 0.13539(19) 0.0325(8) Uani 1 1 d . . .
H6A H 0.1947 0.5128 0.1811 0.039 Uiso 1 1 calc R . .
C7A C 0.1402(4) 0.4543(2) 0.0541(2) 0.0373(8) Uani 1 1 d . . .
H7A H 0.2043 0.4998 0.0441 0.045 Uiso 1 1 calc R . .
C8A C 0.0530(4) 0.3807(2) -0.0154(2) 0.0370(8) Uani 1 1 d . . .
H8A H 0.0582 0.3763 -0.0720 0.044 Uiso 1 1 calc R . .
C9A C -0.0393(4) 0.3154(2) -0.00130(19) 0.0350(8) Uani 1 1 d . . .
H9A H -0.0990 0.2654 -0.0481 0.042 Uiso 1 1 calc R . .
C10A C -0.2749(4) 0.18630(18) 0.1730(2) 0.0322(8) Uani 1 1 d . . .
H10A H -0.3319 0.1400 0.1220 0.039 Uiso 1 1 calc R . .
C11A C -0.3004(4) 0.18655(19) 0.2502(2) 0.0350(8) Uani 1 1 d . . .
H11A H -0.3763 0.1404 0.2527 0.042 Uiso 1 1 calc R . .
C12A C -0.2159(4) 0.2539(2) 0.3254(2) 0.0358(8) Uani 1 1 d . . .
H12A H -0.2334 0.2530 0.3789 0.043 Uiso 1 1 calc R . .
C13A C -0.1088(4) 0.32064(19) 0.32233(19) 0.0317(8) Uani 1 1 d . . .
H13A H -0.0529 0.3663 0.3741 0.038 Uiso 1 1 calc R . .
C14A C 0.2344(4) 0.7459(2) 0.45170(18) 0.0307(8) Uani 1 1 d . . .
C15A C 0.2621(4) 0.59102(18) 0.42272(19) 0.0351(8) Uani 1 1 d . . .
H15C H 0.1632 0.5884 0.4487 0.042 Uiso 1 1 calc R . .
H15D H 0.3485 0.5614 0.4476 0.042 Uiso 1 1 calc R . .
C16A C 0.2084(4) 0.54397(18) 0.32769(18) 0.0328(8) Uani 1 1 d . . .
H16C H 0.1331 0.5776 0.3016 0.039 Uiso 1 1 calc R . .
H16D H 0.3092 0.5393 0.3025 0.039 Uiso 1 1 calc R . .
C17A C 0.5078(4) 0.7002(2) 0.4363(2) 0.0431(9) Uani 1 1 d . . .
H17G H 0.5599 0.7587 0.4768 0.065 Uiso 0.50 1 calc PR . .
H17H H 0.5107 0.6975 0.3782 0.065 Uiso 0.50 1 calc PR . .
H17I H 0.5708 0.6558 0.4499 0.065 Uiso 0.50 1 calc PR . .
H17J H 0.5343 0.6493 0.3931 0.065 Uiso 0.50 1 calc PR . .
H17K H 0.5836 0.7105 0.4918 0.065 Uiso 0.50 1 calc PR . .
H17L H 0.5234 0.7523 0.4200 0.065 Uiso 0.50 1 calc PR . .
C18A C -0.0401(4) 0.7950(2) 0.4602(3) 0.0623(11) Uani 1 1 d . . .
H18D H -0.1552 0.7681 0.4560 0.093 Uiso 1 1 calc R . .
H18E H -0.0420 0.8225 0.4167 0.093 Uiso 1 1 calc R . .
H18F H 0.0029 0.8398 0.5170 0.093 Uiso 1 1 calc R . .
N6 N -0.6824(3) -0.04456(17) 0.05779(15) 0.0304(6) Uani 1 1 d . . .
O1 O -0.8141(3) -0.03205(13) 0.01534(12) 0.0397(6) Uani 1 1 d . . .
O2 O -0.6681(3) -0.11950(13) 0.06158(13) 0.0478(6) Uani 1 1 d . . .
O3 O -0.5634(3) 0.01661(14) 0.09745(14) 0.0472(6) Uani 1 1 d . . .
N7 N -0.7185(3) 0.04839(16) -0.52523(16) 0.0303(6) Uani 1 1 d . . .
O4 O -0.8341(2) -0.01566(13) -0.54215(13) 0.0365(5) Uani 1 1 d . . .
O5 O -0.7088(3) 0.08508(13) -0.57786(13) 0.0443(6) Uani 1 1 d . . .
O6 O -0.6164(3) 0.07441(15) -0.45460(13) 0.0471(6) Uani 1 1 d . . .
N8 N 0.2366(4) 0.46541(17) 0.56336(18) 0.0385(7) Uani 1 1 d . . .
O7 O 0.3756(3) 0.51489(14) 0.58912(13) 0.0491(6) Uani 1 1 d . . .
O8 O 0.1869(3) 0.42161(17) 0.48584(15) 0.0756(9) Uani 1 1 d . . .
O9 O 0.1553(3) 0.45610(17) 0.61479(16) 0.0697(8) Uani 1 1 d . . .
N9 N -0.1587(6) 0.6966(2) 0.2349(2) 0.0651(10) Uani 1 1 d . . .
O10 O -0.2385(5) 0.6593(2) 0.2724(2) 0.1130(13) Uani 1 1 d . . .
O11 O -0.0067(5) 0.6983(3) 0.2453(2) 0.1419(17) Uani 1 1 d . . .
O12 O -0.2332(4) 0.7337(2) 0.19091(19) 0.1001(11) Uani 1 1 d . . .
O1S O -0.5909(5) 0.6494(2) 0.2092(2) 0.0866(10) Uani 1 1 d . . .
H1S H -0.472(8) 0.652(4) 0.220(4) 0.17(3) Uiso 1 1 d . . .
C1S C -0.6273(6) 0.7341(3) 0.2158(3) 0.0889(14) Uani 1 1 d . . .
H1SA H -0.5979 0.7491 0.1682 0.133 Uiso 1 1 calc R . .
H1SB H -0.5610 0.7769 0.2700 0.133 Uiso 1 1 calc R . .
H1SC H -0.7484 0.7355 0.2137 0.133 Uiso 1 1 calc R . .

loop_
_atom_site_aniso_label
_atom_site_aniso_U_11
_atom_site_aniso_U_22
_atom_site_aniso_U_33
_atom_site_aniso_U_23
_atom_site_aniso_U_13
_atom_site_aniso_U_12
N1 0.0391(17) 0.0226(16) 0.0251(16) 0.0095(13) 0.0079(12) -0.0029(13)
N2 0.0345(17) 0.0238(15) 0.0191(15) 0.0041(13) -0.0017(13) -0.0019(13)
N3 0.0242(15) 0.0341(15) 0.0199(14) 0.0052(12) 0.0052(11) 0.0038(12)
N4 0.0272(17) 0.0419(17) 0.0253(16) 0.0119(14) 0.0041(14) 0.0072(13)
N5 0.0255(18) 0.0575(19) 0.0227(17) 0.0152(14) 0.0057(14) 0.0041(15)
C1 0.0262(18) 0.0211(17) 0.0250(18) 0.0046(14) 0.0040(14) 0.0044(14)
C2 0.0251(18) 0.0265(17) 0.0250(17) 0.0097(14) 0.0044(14) 0.0036(14)
C3 0.0226(17) 0.0256(17) 0.0251(18) 0.0082(14) 0.0020(14) 0.0048(14)
C4 0.0261(18) 0.0236(17) 0.0275(18) 0.0092(14) 0.0029(14) 0.0050(14)
C5 0.0239(17) 0.0196(16) 0.0268(18) 0.0082(14) 0.0044(14) 0.0034(13)
C6 0.0339(19) 0.0288(18) 0.0257(18) 0.0084(15) 0.0059(14) 0.0019(15)
C7 0.042(2) 0.034(2) 0.038(2) 0.0154(17) 0.0092(17) -0.0035(16)
C8 0.036(2) 0.0308(19) 0.040(2) 0.0134(17) 0.0068(16) -0.0031(15)
C9 0.033(2) 0.0267(18) 0.0314(19) 0.0070(15) 0.0035(15) -0.0001(15)
C10 0.033(2) 0.0329(19) 0.0247(18) 0.0066(15) 0.0060(15) 0.0025(15)
C11 0.042(2) 0.039(2) 0.0231(18) 0.0161(16) 0.0096(15) 0.0097(17)
C12 0.036(2) 0.0291(18) 0.035(2) 0.0150(16) 0.0068(16) 0.0014(15)
C13 0.035(2) 0.0246(17) 0.0263(18) 0.0056(15) 0.0076(15) 0.0052(15)
C14 0.0294(19) 0.0264(17) 0.0222(18) 0.0076(14) 0.0032(15) -0.0019(14)
C15 0.0312(19) 0.0315(18) 0.0210(17) 0.0091(14) 0.0061(14) 0.0014(14)
C16 0.0338(19) 0.0253(17) 0.0217(17) 0.0074(14) 0.0076(14) 0.0008(14)
C17 0.031(2) 0.061(2) 0.0307(19) 0.0089(18) 0.0094(16) 0.0100(17)
C18 0.034(2) 0.053(2) 0.042(2) 0.0230(18) 0.0166(17) 0.0133(17)
N1A 0.0400(18) 0.0253(16) 0.0277(17) 0.0053(14) 0.0076(14) -0.0052(12)
N2A 0.0341(17) 0.0216(15) 0.0292(17) 0.0031(13) 0.0013(13) -0.0035(13)
N3A 0.0299(16) 0.0189(14) 0.0424(17) 0.0040(13) 0.0079(13) -0.0021(12)
N4A 0.0306(18) 0.0282(17) 0.0509(19) 0.0065(15) 0.0129(14) -0.0026(14)
N5A 0.032(2) 0.0228(17) 0.074(2) 0.0114(15) 0.0177(17) 0.0051(15)
C1A 0.0204(17) 0.0210(16) 0.0311(19) 0.0036(15) 0.0037(14) 0.0040(13)
C2A 0.0238(18) 0.0235(17) 0.0288(18) 0.0076(15) 0.0049(14) 0.0048(14)
C3A 0.0281(19) 0.0228(17) 0.0336(19) 0.0111(15) 0.0053(15) 0.0049(14)
C4A 0.0279(18) 0.0225(17) 0.0283(18) 0.0078(15) 0.0032(14) 0.0047(14)
C5A 0.0230(17) 0.0204(16) 0.0282(18) 0.0067(14) 0.0051(14) 0.0043(13)
C6A 0.035(2) 0.0277(18) 0.035(2) 0.0105(15) 0.0086(15) 0.0039(15)
C7A 0.040(2) 0.035(2) 0.042(2) 0.0190(18) 0.0123(17) 0.0039(16)
C8A 0.042(2) 0.043(2) 0.0291(19) 0.0143(17) 0.0121(16) 0.0075(17)
C9A 0.038(2) 0.0302(19) 0.034(2) 0.0083(16) 0.0067(16) 0.0026(16)
C10A 0.032(2) 0.0181(17) 0.039(2) 0.0049(15) 0.0028(16) -0.0030(14)
C11A 0.034(2) 0.0258(18) 0.046(2) 0.0154(17) 0.0081(17) -0.0013(15)
C12A 0.034(2) 0.038(2) 0.038(2) 0.0189(17) 0.0071(16) 0.0009(16)
C13A 0.033(2) 0.0256(17) 0.0321(19) 0.0062(15) 0.0051(15) -0.0006(14)
C14A 0.035(2) 0.0244(18) 0.0276(18) 0.0037(15) 0.0091(15) -0.0044(16)
C15A 0.037(2) 0.0237(17) 0.038(2) 0.0065(15) 0.0013(16) -0.0013(15)
C16A 0.036(2) 0.0227(17) 0.0339(19) 0.0046(15) 0.0076(15) -0.0038(15)
C17A 0.029(2) 0.0323(19) 0.059(2) 0.0094(18) 0.0028(17) -0.0002(15)
C18A 0.038(2) 0.043(2) 0.096(3) 0.004(2) 0.027(2) 0.0079(19)
N6 0.0363(17) 0.0299(16) 0.0215(15) 0.0060(13) 0.0038(13) 0.0044(14)
O1 0.0385(14) 0.0418(13) 0.0326(13) 0.0125(11) -0.0077(11) 0.0095(11)
O2 0.0612(17) 0.0230(12) 0.0519(15) 0.0155(12) -0.0087(12) 0.0040(11)
O3 0.0422(15) 0.0346(13) 0.0488(15) 0.0084(12) -0.0074(12) -0.0159(12)
N7 0.0334(17) 0.0318(16) 0.0285(16) 0.0112(14) 0.0109(13) 0.0089(13)
O4 0.0273(13) 0.0348(13) 0.0442(14) 0.0172(11) -0.0003(10) -0.0088(10)
O5 0.0657(17) 0.0394(14) 0.0370(14) 0.0224(12) 0.0177(12) 0.0057(12)
O6 0.0393(15) 0.0634(16) 0.0292(13) 0.0146(12) -0.0039(11) -0.0102(12)
N8 0.0416(19) 0.0327(17) 0.0350(18) 0.0074(15) 0.0032(15) 0.0031(14)
O7 0.0424(15) 0.0457(14) 0.0432(15) 0.0014(12) 0.0059(12) -0.0147(12)
O8 0.100(2) 0.0671(18) 0.0311(15) 0.0056(14) -0.0153(15) -0.0264(16)
O9 0.0615(19) 0.083(2) 0.0509(17) 0.0043(15) 0.0251(14) -0.0156(15)
N9 0.078(3) 0.072(3) 0.046(2) 0.022(2) 0.017(2) 0.003(2)
O10 0.135(3) 0.091(2) 0.109(3) 0.053(2) 0.007(2) -0.036(2)
O11 0.090(3) 0.246(5) 0.138(3) 0.106(3) 0.049(3) 0.078(3)
O12 0.101(3) 0.140(3) 0.080(2) 0.076(2) 0.0059(19) 0.011(2)
O1S 0.077(3) 0.065(2) 0.114(3) 0.0297(19) 0.021(2) -0.0049(19)
C1S 0.094(4) 0.082(4) 0.087(4) 0.027(3) 0.012(3) 0.020(3)

loop_
_atom_type_symbol
_atom_type_description
_atom_type_scat_dispersion_real
_atom_type_scat_dispersion_imag
_atom_type_scat_source
C C 0.0033 0.0016 'International Tables Vol C Tables 4.2.6.8 and 6.1.1.4'
H H 0.0000 0.0000 'International Tables Vol C Tables 4.2.6.8 and 6.1.1.4'
N N 0.0061 0.0033 'International Tables Vol C Tables 4.2.6.8 and 6.1.1.4'
O O 0.0106 0.0060 'International Tables Vol C Tables 4.2.6.8 and 6.1.1.4'

loop_
_geom_angle_atom_site_label_1
_geom_angle_atom_site_label_2
_geom_angle_atom_site_label_3
_geom_angle
_geom_angle_site_symmetry_1
_geom_angle_site_symmetry_3
_geom_angle_publ_flag
C1 N1 C16 130.1(3) . . ?
C1 N1 H1N 118(2) . . ?
C16 N1 H1N 112(2) . . ?
C3 N2 C4 123.4(3) . . ?
C3 N2 H2N 118.6(18) . . ?
C4 N2 H2N 118.0(17) . . ?
C14 N3 C15 121.3(2) . . ?
C14 N3 C17 119.7(2) . . ?
C15 N3 C17 116.7(2) . . ?
C14 N4 C18 123.9(3) . . ?
C14 N4 H4N 125(2) . . ?
C18 N4 H4N 111(2) . . ?
C14 N5 H5N1 120.4(18) . . ?
C14 N5 H5N2 121.9(19) . . ?
H5N1 N5 H5N2 118(3) . . ?
N1 C1 C2 124.7(3) . . ?
N1 C1 C5 116.8(3) . . ?
C2 C1 C5 118.4(3) . . ?
C3 C2 C6 115.9(3) . . ?
C3 C2 C1 118.2(3) . . ?
C6 C2 C1 125.9(3) . . ?
N2 C3 C9 118.2(3) . . ?
N2 C3 C2 120.3(3) . . ?
C9 C3 C2 121.5(3) . . ?
N2 C4 C10 119.3(3) . . ?
N2 C4 C5 119.6(3) . . ?
C10 C4 C5 121.1(3) . . ?
C4 C5 C13 117.4(3) . . ?
C4 C5 C1 119.5(3) . . ?
C13 C5 C1 123.1(3) . . ?
C7 C6 C2 121.8(3) . . ?
C7 C6 H6 119.1 . . ?
C2 C6 H6 119.1 . . ?
C6 C7 C8 120.3(3) . . ?
C6 C7 H7 119.9 . . ?
C8 C7 H7 119.9 . . ?
C9 C8 C7 121.0(3) . . ?
C9 C8 H8 119.5 . . ?
C7 C8 H8 119.5 . . ?
C8 C9 C3 119.6(3) . . ?
C8 C9 H9 120.2 . . ?
C3 C9 H9 120.2 . . ?
C11 C10 C4 119.5(3) . . ?
C11 C10 H10 120.2 . . ?
C4 C10 H10 120.2 . . ?
C10 C11 C12 120.7(3) . . ?
C10 C11 H11 119.7 . . ?
C12 C11 H11 119.7 . . ?
C13 C12 C11 120.2(3) . . ?
C13 C12 H12 119.9 . . ?
C11 C12 H12 119.9 . . ?
C12 C13 C5 121.1(3) . . ?
C12 C13 H13 119.4 . . ?
C5 C13 H13 119.4 . . ?
N5 C14 N4 119.0(3) . . ?
N5 C14 N3 119.9(3) . . ?
N4 C14 N3 121.0(3) . . ?
N3 C15 C16 111.0(2) . . ?
N3 C15 H15A 109.4 . . ?
C16 C15 H15A 109.4 . . ?
N3 C15 H15B 109.4 . . ?
C16 C15 H15B 109.4 . . ?
H15A C15 H15B 108.0 . . ?
N1 C16 C15 110.2(2) . . ?
N1 C16 H16A 109.6 . . ?
C15 C16 H16A 109.6 . . ?
N1 C16 H16B 109.6 . . ?
C15 C16 H16B 109.6 . . ?
H16A C16 H16B 108.1 . . ?
N3 C17 H17A 109.5 . . ?
N3 C17 H17B 109.5 . . ?
H17A C17 H17B 109.5 . . ?
N3 C17 H17C 109.5 . . ?
H17A C17 H17C 109.5 . . ?
H17B C17 H17C 109.5 . . ?
N3 C17 H17D 109.5 . . ?
H17A C17 H17D 141.1 . . ?
H17B C17 H17D 56.3 . . ?
H17C C17 H17D 56.3 . . ?
N3 C17 H17E 109.5 . . ?
H17A C17 H17E 56.3 . . ?
H17B C17 H17E 141.1 . . ?
H17C C17 H17E 56.3 . . ?
H17D C17 H17E 109.5 . . ?
N3 C17 H17F 109.5 . . ?
H17A C17 H17F 56.3 . . ?
H17B C17 H17F 56.3 . . ?
H17C C17 H17F 141.1 . . ?
H17D C17 H17F 109.5 . . ?
H17E C17 H17F 109.5 . . ?
N4 C18 H18A 109.5 . . ?
N4 C18 H18B 109.5 . . ?
H18A C18 H18B 109.5 . . ?
N4 C18 H18C 109.5 . . ?
H18A C18 H18C 109.5 . . ?
H18B C18 H18C 109.5 . . ?
C1A N1A C16A 131.0(3) . . ?
C1A N1A H1NA 115(2) . . ?
C16A N1A H1NA 113(2) . . ?
C4A N2A C3A 122.4(3) . . ?
C4A N2A H2NA 119.9(18) . . ?
C3A N2A H2NA 117.4(18) . . ?
C14A N3A C17A 120.9(2) . . ?
C14A N3A C15A 121.7(3) . . ?
C17A N3A C15A 116.6(2) . . ?
C14A N4A C18A 122.9(3) . . ?
C14A N4A H4NA 117(2) . . ?
C18A N4A H4NA 120(2) . . ?
C14A N5A H5N3 119(2) . . ?
C14A N5A H5N4 120(2) . . ?
H5N3 N5A H5N4 120(3) . . ?
N1A C1A C2A 124.4(3) . . ?
N1A C1A C5A 117.0(3) . . ?
C2A C1A C5A 118.6(3) . . ?
C3A C2A C6A 115.8(3) . . ?
C3A C2A C1A 118.2(3) . . ?
C6A C2A C1A 126.0(3) . . ?
N2A C3A C2A 121.1(3) . . ?
N2A C3A C9A 117.1(3) . . ?
C2A C3A C9A 121.8(3) . . ?
N2A C4A C5A 120.6(3) . . ?
N2A C4A C10A 118.4(3) . . ?
C5A C4A C10A 121.0(3) . . ?
C4A C5A C13A 117.2(3) . . ?
C4A C5A C1A 119.0(3) . . ?
C13A C5A C1A 123.8(3) . . ?
C7A C6A C2A 121.5(3) . . ?
C7A C6A H6A 119.2 . . ?
C2A C6A H6A 119.2 . . ?
C6A C7A C8A 121.2(3) . . ?
C6A C7A H7A 119.4 . . ?
C8A C7A H7A 119.4 . . ?
C9A C8A C7A 119.5(3) . . ?
C9A C8A H8A 120.2 . . ?
C7A C8A H8A 120.2 . . ?
C8A C9A C3A 120.0(3) . . ?
C8A C9A H9A 120.0 . . ?
C3A C9A H9A 120.0 . . ?
C11A C10A C4A 119.3(3) . . ?
C11A C10A H10A 120.3 . . ?
C4A C10A H10A 120.3 . . ?
C10A C11A C12A 120.6(3) . . ?
C10A C11A H11A 119.7 . . ?
C12A C11A H11A 119.7 . . ?
C13A C12A C11A 120.1(3) . . ?
C13A C12A H12A 119.9 . . ?
C11A C12A H12A 119.9 . . ?
C12A C13A C5A 121.8(3) . . ?
C12A C13A H13A 119.1 . . ?
C5A C13A H13A 119.1 . . ?
N5A C14A N3A 120.1(3) . . ?
N5A C14A N4A 118.7(3) . . ?
N3A C14A N4A 121.2(3) . . ?
N3A C15A C16A 110.5(2) . . ?
N3A C15A H15C 109.5 . . ?
C16A C15A H15C 109.5 . . ?
N3A C15A H15D 109.5 . . ?
C16A C15A H15D 109.5 . . ?
H15C C15A H15D 108.1 . . ?
N1A C16A C15A 109.2(2) . . ?
N1A C16A H16C 109.8 . . ?
C15A C16A H16C 109.8 . . ?
N1A C16A H16D 109.8 . . ?
C15A C16A H16D 109.8 . . ?
H16C C16A H16D 108.3 . . ?
N3A C17A H17G 109.5 . . ?
N3A C17A H17H 109.5 . . ?
H17G C17A H17H 109.5 . . ?
N3A C17A H17I 109.5 . . ?
H17G C17A H17I 109.5 . . ?
H17H C17A H17I 109.5 . . ?
N3A C17A H17J 109.5 . . ?
H17G C17A H17J 141.1 . . ?
H17H C17A H17J 56.3 . . ?
H17I C17A H17J 56.3 . . ?
N3A C17A H17K 109.5 . . ?
H17G C17A H17K 56.3 . . ?
H17H C17A H17K 141.1 . . ?
H17I C17A H17K 56.3 . . ?
H17J C17A H17K 109.5 . . ?
N3A C17A H17L 109.5 . . ?
H17G C17A H17L 56.3 . . ?
H17H C17A H17L 56.3 . . ?
H17I C17A H17L 141.1 . . ?
H17J C17A H17L 109.5 . . ?
H17K C17A H17L 109.5 . . ?
N4A C18A H18D 109.5 . . ?
N4A C18A H18E 109.5 . . ?
H18D C18A H18E 109.5 . . ?
N4A C18A H18F 109.5 . . ?
H18D C18A H18F 109.5 . . ?
H18E C18A H18F 109.5 . . ?
O3 N6 O1 120.9(3) . . ?
O3 N6 O2 118.8(3) . . ?
O1 N6 O2 120.2(2) . . ?
O5 N7 O6 120.8(3) . . ?
O5 N7 O4 120.3(3) . . ?
O6 N7 O4 119.0(2) . . ?
O9 N8 O7 120.0(3) . . ?
O9 N8 O8 120.6(3) . . ?
O7 N8 O8 119.2(3) . . ?
O11 N9 O12 121.0(4) . . ?
O11 N9 O10 119.4(5) . . ?
O12 N9 O10 119.5(5) . . ?
C1S O1S H1S 108(3) . . ?
O1S C1S H1SA 109.5 . . ?
O1S C1S H1SB 109.5 . . ?
H1SA C1S H1SB 109.5 . . ?
O1S C1S H1SC 109.5 . . ?
H1SA C1S H1SC 109.5 . . ?
H1SB C1S H1SC 109.5 . . ?

loop_
_geom_bond_atom_site_label_1
_geom_bond_atom_site_label_2
_geom_bond_distance
_geom_bond_site_symmetry_2
_geom_bond_publ_flag
N1 C1 1.328(3) . ?
N1 C16 1.458(3) . ?
N1 H1N 0.79(3) . ?
N2 C3 1.361(3) . ?
N2 C4 1.362(3) . ?
N2 H2N 0.87(3) . ?
N3 C14 1.336(3) . ?
N3 C15 1.462(3) . ?
N3 C17 1.466(3) . ?
N4 C14 1.325(4) . ?
N4 C18 1.462(4) . ?
N4 H4N 0.84(3) . ?
N5 C14 1.322(4) . ?
N5 H5N1 0.93(3) . ?
N5 H5N2 0.91(3) . ?
C1 C2 1.440(4) . ?
C1 C5 1.448(4) . ?
C2 C3 1.423(4) . ?
C2 C6 1.427(4) . ?
C3 C9 1.405(4) . ?
C4 C10 1.400(4) . ?
C4 C5 1.407(4) . ?
C5 C13 1.412(4) . ?
C6 C7 1.366(4) . ?
C6 H6 0.9500 . ?
C7 C8 1.392(4) . ?
C7 H7 0.9500 . ?
C8 C9 1.360(4) . ?
C8 H8 0.9500 . ?
C9 H9 0.9500 . ?
C10 C11 1.364(4) . ?
C10 H10 0.9500 . ?
C11 C12 1.396(4) . ?
C11 H11 0.9500 . ?
C12 C13 1.367(4) . ?
C12 H12 0.9500 . ?
C13 H13 0.9500 . ?
C15 C16 1.511(4) . ?
C15 H15A 0.9900 . ?
C15 H15B 0.9900 . ?
C16 H16A 0.9900 . ?
C16 H16B 0.9900 . ?
C17 H17A 0.9800 . ?
C17 H17B 0.9800 . ?
C17 H17C 0.9800 . ?
C17 H17D 0.9800 . ?
C17 H17E 0.9800 . ?
C17 H17F 0.9800 . ?
C18 H18A 0.9800 . ?
C18 H18B 0.9800 . ?
C18 H18C 0.9800 . ?
N1A C1A 1.328(3) . ?
N1A C16A 1.469(3) . ?
N1A H1NA 0.81(2) . ?
N2A C4A 1.358(4) . ?
N2A C3A 1.363(3) . ?
N2A H2NA 0.91(3) . ?
N3A C14A 1.333(4) . ?
N3A C17A 1.461(4) . ?
N3A C15A 1.463(3) . ?
N4A C14A 1.334(4) . ?
N4A C18A 1.443(4) . ?
N4A H4NA 0.87(3) . ?
N5A C14A 1.328(4) . ?
N5A H5N3 0.94(3) . ?
N5A H5N4 0.87(3) . ?
C1A C2A 1.441(4) . ?
C1A C5A 1.451(4) . ?
C2A C3A 1.408(4) . ?
C2A C6A 1.430(4) . ?
C3A C9A 1.407(4) . ?
C4A C5A 1.398(4) . ?
C4A C10A 1.411(4) . ?
C5A C13A 1.410(4) . ?
C6A C7A 1.356(4) . ?
C6A H6A 0.9500 . ?
C7A C8A 1.401(4) . ?
C7A H7A 0.9500 . ?
C8A C9A 1.361(4) . ?
C8A H8A 0.9500 . ?
C9A H9A 0.9500 . ?
C10A C11A 1.365(4) . ?
C10A H10A 0.9500 . ?
C11A C12A 1.394(4) . ?
C11A H11A 0.9500 . ?
C12A C13A 1.358(4) . ?
C12A H12A 0.9500 . ?
C13A H13A 0.9500 . ?
C15A C16A 1.504(4) . ?
C15A H15C 0.9900 . ?
C15A H15D 0.9900 . ?
C16A H16C 0.9900 . ?
C16A H16D 0.9900 . ?
C17A H17G 0.9800 . ?
C17A H17H 0.9800 . ?
C17A H17I 0.9800 . ?
C17A H17J 0.9800 . ?
C17A H17K 0.9800 . ?
C17A H17L 0.9800 . ?
C18A H18D 0.9800 . ?
C18A H18E 0.9800 . ?
C18A H18F 0.9800 . ?
N6 O3 1.243(3) . ?
N6 O1 1.245(3) . ?
N6 O2 1.255(3) . ?
N7 O5 1.237(3) . ?
N7 O6 1.245(3) . ?
N7 O4 1.264(3) . ?
N8 O9 1.228(3) . ?
N8 O7 1.248(3) . ?
N8 O8 1.245(3) . ?
N9 O11 1.211(4) . ?
N9 O12 1.213(4) . ?
N9 O10 1.241(4) . ?
O1S C1S 1.405(5) . ?
O1S H1S 0.95(6) . ?
C1S H1SA 0.9800 . ?
C1S H1SB 0.9800 . ?
C1S H1SC 0.9800 . ?

loop_
_geom_hbond_atom_site_label_D
_geom_hbond_atom_site_label_H
_geom_hbond_atom_site_label_A
_geom_hbond_distance_DH
_geom_hbond_distance_HA
_geom_hbond_distance_DA
_geom_hbond_angle_DHA
_geom_hbond_site_symmetry_A
N1 H1N O1 0.79(3) 2.38(3) 3.120(3) 158(3) .
N2 H2N O7 0.87(3) 1.98(3) 2.836(3) 168(2) 2_566
N4 H4N O3 0.84(3) 2.20(3) 2.961(4) 151(3) 2_455
N5 H5N1 O6 0.93(3) 2.12(3) 3.016(4) 161(2) .
N5 H5N1 O4 0.93(3) 2.53(3) 3.174(3) 126(2) .
N5 H5N2 O4 0.91(3) 2.01(3) 2.881(4) 160(3) 2_354
N1A H1NA O8 0.81(2) 2.39(3) 3.170(4) 161(3) .
N2A H2NA O2 0.91(3) 1.97(3) 2.875(3) 177(3) 2_455
N4A H4NA O9 0.87(3) 2.28(3) 3.126(4) 164(3) 2_566
N5A H5N3 O4 0.94(3) 2.03(3) 2.899(4) 153(3) 1_666
N5A H5N4 O6 0.87(3) 2.20(3) 2.993(4) 151(3) 2_565
O1S H1S O10 0.95(6) 1.91(6) 2.836(5) 165(5) .
O1S H1S O12 0.95(6) 2.48(6) 3.225(5) 136(5) .

loop_
_geom_torsion_atom_site_label_1
_geom_torsion_atom_site_label_2
_geom_torsion_atom_site_label_3
_geom_torsion_atom_site_label_4
_geom_torsion
_geom_torsion_site_symmetry_1
_geom_torsion_site_symmetry_2
_geom_torsion_site_symmetry_3
_geom_torsion_site_symmetry_4
_geom_torsion_publ_flag
C16 N1 C1 C2 -11.5(5) . . . . ?
C16 N1 C1 C5 169.6(3) . . . . ?
N1 C1 C2 C3 -170.7(3) . . . . ?
C5 C1 C2 C3 8.2(4) . . . . ?
N1 C1 C2 C6 6.6(5) . . . . ?
C5 C1 C2 C6 -174.5(3) . . . . ?
C4 N2 C3 C9 177.8(3) . . . . ?
C4 N2 C3 C2 -2.5(4) . . . . ?
C6 C2 C3 N2 178.8(2) . . . . ?
C1 C2 C3 N2 -3.6(4) . . . . ?
C6 C2 C3 C9 -1.5(4) . . . . ?
C1 C2 C3 C9 176.1(3) . . . . ?
C3 N2 C4 C10 -176.4(3) . . . . ?
C3 N2 C4 C5 3.8(4) . . . . ?
N2 C4 C5 C13 -178.1(2) . . . . ?
C10 C4 C5 C13 2.1(4) . . . . ?
N2 C4 C5 C1 1.2(4) . . . . ?
C10 C4 C5 C1 -178.6(3) . . . . ?
N1 C1 C5 C4 171.9(3) . . . . ?
C2 C1 C5 C4 -7.1(4) . . . . ?
N1 C1 C5 C13 -8.8(4) . . . . ?
C2 C1 C5 C13 172.2(3) . . . . ?
C3 C2 C6 C7 1.1(4) . . . . ?
C1 C2 C6 C7 -176.2(3) . . . . ?
C2 C6 C7 C8 0.1(5) . . . . ?
C6 C7 C8 C9 -1.1(5) . . . . ?
C7 C8 C9 C3 0.7(4) . . . . ?
N2 C3 C9 C8 -179.7(3) . . . . ?
C2 C3 C9 C8 0.6(4) . . . . ?
N2 C4 C10 C11 179.4(3) . . . . ?
C5 C4 C10 C11 -0.9(4) . . . . ?
C4 C10 C11 C12 -0.9(4) . . . . ?
C10 C11 C12 C13 1.3(4) . . . . ?
C11 C12 C13 C5 0.1(4) . . . . ?
C4 C5 C13 C12 -1.7(4) . . . . ?
C1 C5 C13 C12 179.0(3) . . . . ?
C18 N4 C14 N5 -6.8(4) . . . . ?
C18 N4 C14 N3 170.8(3) . . . . ?
C15 N3 C14 N5 179.3(3) . . . . ?
C17 N3 C14 N5 -18.7(4) . . . . ?
C15 N3 C14 N4 1.8(4) . . . . ?
C17 N3 C14 N4 163.8(3) . . . . ?
C14 N3 C15 C16 79.5(3) . . . . ?
C17 N3 C15 C16 -83.0(3) . . . . ?
C1 N1 C16 C15 -175.5(3) . . . . ?
N3 C15 C16 N1 165.3(2) . . . . ?
C16A N1A C1A C2A 16.8(5) . . . . ?
C16A N1A C1A C5A -164.5(3) . . . . ?
N1A C1A C2A C3A 174.0(3) . . . . ?
C5A C1A C2A C3A -4.5(4) . . . . ?
N1A C1A C2A C6A -5.1(5) . . . . ?
C5A C1A C2A C6A 176.3(3) . . . . ?
C4A N2A C3A C2A 2.4(4) . . . . ?
C4A N2A C3A C9A -177.6(3) . . . . ?
C6A C2A C3A N2A -179.0(3) . . . . ?
C1A C2A C3A N2A 1.8(4) . . . . ?
C6A C2A C3A C9A 1.0(4) . . . . ?
C1A C2A C3A C9A -178.2(3) . . . . ?
C3A N2A C4A C5A -3.6(4) . . . . ?
C3A N2A C4A C10A 175.1(3) . . . . ?
N2A C4A C5A C13A 179.1(3) . . . . ?
C10A C4A C5A C13A 0.4(4) . . . . ?
N2A C4A C5A C1A 0.6(4) . . . . ?
C10A C4A C5A C1A -178.0(3) . . . . ?
N1A C1A C5A C4A -175.3(3) . . . . ?
C2A C1A C5A C4A 3.4(4) . . . . ?
N1A C1A C5A C13A 6.4(4) . . . . ?
C2A C1A C5A C13A -175.0(3) . . . . ?
C3A C2A C6A C7A -1.0(4) . . . . ?
C1A C2A C6A C7A 178.1(3) . . . . ?
C2A C6A C7A C8A 0.5(5) . . . . ?
C6A C7A C8A C9A 0.2(5) . . . . ?
C7A C8A C9A C3A -0.2(4) . . . . ?
N2A C3A C9A C8A 179.5(3) . . . . ?
C2A C3A C9A C8A -0.5(4) . . . . ?
N2A C4A C10A C11A -178.8(3) . . . . ?
C5A C4A C10A C11A -0.1(4) . . . . ?
C4A C10A C11A C12A -0.6(4) . . . . ?
C10A C11A C12A C13A 0.9(5) . . . . ?
C11A C12A C13A C5A -0.5(4) . . . . ?
C4A C5A C13A C12A -0.1(4) . . . . ?
C1A C5A C13A C12A 178.2(3) . . . . ?
C17A N3A C14A N5A -12.3(4) . . . . ?
C15A N3A C14A N5A 178.4(3) . . . . ?
C17A N3A C14A N4A 171.7(3) . . . . ?
C15A N3A C14A N4A 2.4(4) . . . . ?
C18A N4A C14A N5A 1.2(5) . . . . ?
C18A N4A C14A N3A 177.3(3) . . . . ?
C14A N3A C15A C16A 89.5(3) . . . . ?
C17A N3A C15A C16A -80.2(3) . . . . ?
C1A N1A C16A C15A 170.7(3) . . . . ?
N3A C15A C16A N1A -172.6(2) . . . . ?
